data_4347982
loop_
_publ_author_name
'Schlindwein, Simon H.'
'Bader, Katharina'
'Sibold, Carlo'
'Frey, Wolfgang'
'Neugebauer, Petr'
'Orlita, Milan'
'Slageren, Joris van'
'Gudat, Dietrich'

_publ_section_title
;
 New Selective Synthesis of Dithiaboroles as a Viable Pathway to
 Functionalized Benzenedithiolenes and Their Complexes.
;
_journal_issue 12
_journal_name_full 'Inorganic chemistry'
_journal_page_first 6186
_journal_page_last 6194
_journal_paper_doi 10.1021/acs.inorgchem.6b00821
_journal_volume 55
_journal_year 2016
_chemical_formula_moiety 'C12 H16 B3 Br7 S4'
_chemical_formula_sum 'C12 H16 B3 Br7 S4'
_chemical_formula_weight 880.29
_space_group_crystal_system triclinic
_space_group_IT_number 2
_space_group_name_Hall '-P 1'
_space_group_name_H-M_alt 'P -1'
_atom_sites_solution_hydrogens geom
_audit_creation_method SHELXL-2014/7
_cell_angle_alpha 97.811(3)
_cell_angle_beta 103.292(3)
_cell_angle_gamma 101.172(3)
_cell_formula_units_Z 2
_cell_length_a 8.1081(5)
_cell_length_b 10.9683(6)
_cell_length_c 15.0822(8)
_cell_measurement_reflns_used 4394
_cell_measurement_temperature 100(2)
_cell_measurement_theta_max 28.418
_cell_measurement_theta_min 1.927
_cell_volume 1257.54(13)
_computing_cell_refinement 'Bruker ApexII Software Suite, 2008'
_computing_data_collection 'Bruker ApexII Software Suite, 2008'
_computing_data_reduction 'Bruker ApexII Software Suite, 2008'
_computing_molecular_graphics 'SHELXS plus XP (Sheldrick, 1991)'
_computing_publication_material 'SHELXL-2014/7 (Sheldrick, 2014)'
_computing_structure_refinement 'SHELXL-2014/7 (Sheldrick, 2014)'
_computing_structure_solution 'SHELXS-2014/7 (Sheldrick, 2014)'
_diffrn_ambient_temperature 100(2)
_diffrn_measured_fraction_theta_full 0.999
_diffrn_measured_fraction_theta_max 0.992
_diffrn_measurement_device_type 'Bruker Kappa ApexII Duo'
_diffrn_measurement_method 'Omega and phi scans'
_diffrn_radiation_type MoK\a
_diffrn_radiation_wavelength 0.71073
_diffrn_reflns_av_R_equivalents 0.0587
_diffrn_reflns_av_unetI/netI 0.0713
_diffrn_reflns_Laue_measured_fraction_full 0.999
_diffrn_reflns_Laue_measured_fraction_max 0.992
_diffrn_reflns_limit_h_max 10
_diffrn_reflns_limit_h_min -10
_diffrn_reflns_limit_k_max 14
_diffrn_reflns_limit_k_min -12
_diffrn_reflns_limit_l_max 20
_diffrn_reflns_limit_l_min -20
_diffrn_reflns_number 22472
_diffrn_reflns_point_group_measured_fraction_full 0.999
_diffrn_reflns_point_group_measured_fraction_max 0.992
_diffrn_reflns_theta_full 25.242
_diffrn_reflns_theta_max 28.418
_diffrn_reflns_theta_min 1.927
_exptl_absorpt_coefficient_mu 11.498
_exptl_absorpt_correction_T_max 0.3706
_exptl_absorpt_correction_T_min 0.0957
_exptl_absorpt_correction_type numerical
_exptl_absorpt_process_details 'BLESSING 1995'
_exptl_crystal_colour colourless
_exptl_crystal_density_diffrn 2.325
_exptl_crystal_description prism
_exptl_crystal_F_000 824
_exptl_crystal_size_max 0.336
_exptl_crystal_size_mid 0.181
_exptl_crystal_size_min 0.158
_refine_diff_density_max 0.600
_refine_diff_density_min -0.686
_refine_diff_density_rms 0.160
_refine_ls_extinction_method none
_refine_ls_goodness_of_fit_ref 0.966
_refine_ls_hydrogen_treatment constr
_refine_ls_matrix_type full
_refine_ls_number_parameters 239
_refine_ls_number_reflns 6281
_refine_ls_number_restraints 0
_refine_ls_restrained_S_all 0.966
_refine_ls_R_factor_all 0.0700
_refine_ls_R_factor_gt 0.0349
_refine_ls_shift/su_max 0.001
_refine_ls_shift/su_mean 0.000
_refine_ls_structure_factor_coef Fsqd
_refine_ls_weighting_details 'w=1/[\s^2^(Fo^2^)+(0.0129P)^2^] where P=(Fo^2^+2Fc^2^)/3'
_refine_ls_weighting_scheme calc
_refine_ls_wR_factor_gt 0.0456
_refine_ls_wR_factor_ref 0.0514
_reflns_Friedel_coverage 0.000
_reflns_number_gt 4394
_reflns_number_total 6281
_reflns_threshold_expression 'I > 2\s(I)'
_cod_data_source_file 7d'(gud321).cif
_cod_data_source_block gud321
_cod_database_code 4347982
_shelx_shelxl_version_number 2014/7
_shelx_space_group_comment
;
The symmetry employed for this shelxl refinement is uniquely defined
by the following loop, which should always be used as a source of
symmetry information in preference to the above space-group names.
They are only intended as comments.
;
_shelx_estimated_absorpt_t_min 0.113
_shelx_estimated_absorpt_t_max 0.264

loop_
_space_group_symop_operation_xyz
'x, y, z'
'-x, -y, -z'

loop_
_atom_site_label
_atom_site_type_symbol
_atom_site_fract_x
_atom_site_fract_y
_atom_site_fract_z
_atom_site_U_iso_or_equiv
_atom_site_adp_type
_atom_site_occupancy
_atom_site_site_symmetry_order
_atom_site_calc_flag
_atom_site_refinement_flags_posn
_atom_site_refinement_flags_adp
Br1 Br 1.34084(6) 0.62708(4) -0.02077(3) 0.02149(10) Uani 1 1 d . .
Br2 Br 0.79879(6) 0.86715(3) 0.37488(3) 0.01733(10) Uani 1 1 d . .
Br3 Br 0.65190(6) 0.59968(4) 0.22470(3) 0.02047(10) Uani 1 1 d . .
Br4 Br 0.75963(5) 0.59745(3) 0.45030(3) 0.01646(10) Uani 1 1 d . .
Br5 Br 1.48583(6) 0.28408(4) 0.27576(3) 0.02553(11) Uani 1 1 d . .
Br6 Br 1.38601(6) -0.02181(4) 0.19758(3) 0.02821(12) Uani 1 1 d . .
Br7 Br 1.23732(6) 0.09192(4) 0.36912(3) 0.02430(11) Uani 1 1 d . .
S1 S 1.04369(13) 0.68803(8) 0.33556(6) 0.0118(2) Uani 1 1 d . .
S2 S 1.17450(14) 0.64482(8) 0.15375(6) 0.0139(2) Uani 1 1 d . .
S3 S 1.20986(14) 0.38833(8) 0.07037(6) 0.0140(2) Uani 1 1 d . .
S4 S 1.10671(14) 0.14494(8) 0.15972(6) 0.0130(2) Uani 1 1 d . .
B1 B 1.2420(6) 0.5528(4) 0.0676(3) 0.0132(10) Uani 1 1 d . .
B2 B 0.8054(6) 0.6858(4) 0.3488(3) 0.0149(10) Uani 1 1 d . .
B3 B 1.3081(7) 0.1230(4) 0.2567(3) 0.0188(11) Uani 1 1 d . .
C1 C 1.0406(5) 0.5307(3) 0.2829(2) 0.0104(8) Uani 1 1 d . .
C2 C 1.1071(5) 0.5175(3) 0.2053(2) 0.0099(8) Uani 1 1 d . .
C3 C 1.1225(5) 0.3977(3) 0.1667(2) 0.0111(8) Uani 1 1 d . .
C4 C 1.0708(5) 0.2937(3) 0.2062(2) 0.0121(8) Uani 1 1 d . .
C5 C 1.0013(5) 0.3082(3) 0.2817(2) 0.0151(9) Uani 1 1 d . .
H5 H 0.9633 0.2366 0.3072 0.018 Uiso 1 1 calc R U
C6 C 0.9870(5) 0.4264(3) 0.3201(2) 0.0158(9) Uani 1 1 d . .
H6 H 0.9403 0.4359 0.3722 0.019 Uiso 1 1 calc R U
C7 C 1.1906(5) 0.7004(3) 0.4515(2) 0.0154(9) Uani 1 1 d . .
H7 H 1.1434 0.6287 0.4800 0.018 Uiso 1 1 calc R U
C8 C 0.9048(5) 0.0317(3) 0.1590(3) 0.0160(9) Uani 1 1 d . .
H8 H 0.8834 0.0454 0.2219 0.019 Uiso 1 1 calc R U
C9 C 1.3666(5) 0.6878(4) 0.4383(3) 0.0261(11) Uani 1 1 d . .
H9A H 1.4163 0.7596 0.4128 0.039 Uiso 1 1 calc R U
H9B H 1.3526 0.6087 0.3954 0.039 Uiso 1 1 calc R U
H9C H 1.4447 0.6870 0.4983 0.039 Uiso 1 1 calc R U
C10 C 1.2004(5) 0.8241(3) 0.5133(2) 0.0194(10) Uani 1 1 d . .
H10A H 1.2798 0.8301 0.5743 0.029 Uiso 1 1 calc R U
H10B H 1.0840 0.8271 0.5204 0.029 Uiso 1 1 calc R U
H10C H 1.2436 0.8949 0.4851 0.029 Uiso 1 1 calc R U
C11 C 0.7570(6) 0.0598(4) 0.0892(3) 0.0303(11) Uani 1 1 d . .
H11A H 0.7823 0.0534 0.0284 0.045 Uiso 1 1 calc R U
H11B H 0.7446 0.1455 0.1094 0.045 Uiso 1 1 calc R U
H11C H 0.6484 -0.0014 0.0845 0.045 Uiso 1 1 calc R U
C12 C 0.9252(6) -0.1024(3) 0.1351(3) 0.0220(10) Uani 1 1 d . .
H12A H 0.8154 -0.1623 0.1305 0.033 Uiso 1 1 calc R U
H12B H 1.0181 -0.1174 0.1838 0.033 Uiso 1 1 calc R U
H12C H 0.9551 -0.1142 0.0757 0.033 Uiso 1 1 calc R U

loop_
_atom_site_aniso_label
_atom_site_aniso_U_11
_atom_site_aniso_U_22
_atom_site_aniso_U_33
_atom_site_aniso_U_23
_atom_site_aniso_U_13
_atom_site_aniso_U_12
Br1 0.0322(3) 0.0204(2) 0.0188(2) 0.00967(17) 0.0142(2) 0.0094(2)
Br2 0.0210(3) 0.01171(19) 0.0228(2) 0.00362(16) 0.00867(19) 0.00861(18)
Br3 0.0185(3) 0.0195(2) 0.0179(2) -0.00005(16) -0.00334(18) 0.00358(19)
Br4 0.0177(3) 0.0168(2) 0.0200(2) 0.00720(16) 0.01003(18) 0.00748(18)
Br5 0.0194(3) 0.0176(2) 0.0341(3) 0.00961(18) -0.0013(2) -0.00183(19)
Br6 0.0290(3) 0.0199(2) 0.0410(3) 0.00580(19) 0.0125(2) 0.0139(2)
Br7 0.0301(3) 0.0258(2) 0.0177(2) 0.00961(17) 0.0051(2) 0.0060(2)
S1 0.0150(6) 0.0093(5) 0.0120(5) 0.0014(4) 0.0042(4) 0.0048(4)
S2 0.0201(6) 0.0102(5) 0.0143(5) 0.0048(4) 0.0071(4) 0.0056(4)
S3 0.0207(6) 0.0120(5) 0.0109(5) 0.0017(4) 0.0066(4) 0.0054(4)
S4 0.0186(6) 0.0075(4) 0.0134(5) 0.0011(4) 0.0056(4) 0.0033(4)
B1 0.013(3) 0.015(2) 0.012(2) 0.0032(18) 0.004(2) 0.003(2)
B2 0.012(3) 0.013(2) 0.021(2) 0.0060(19) 0.004(2) 0.004(2)
B3 0.023(3) 0.012(2) 0.022(2) 0.0047(19) 0.006(2) 0.006(2)
C1 0.014(2) 0.0078(18) 0.0112(19) 0.0022(14) 0.0030(17) 0.0065(17)
C2 0.009(2) 0.0109(18) 0.0099(18) 0.0022(15) -0.0001(16) 0.0050(16)
C3 0.012(2) 0.0131(19) 0.0088(18) 0.0030(15) 0.0035(17) 0.0028(17)
C4 0.012(2) 0.0111(18) 0.0101(18) -0.0026(15) -0.0016(17) 0.0036(17)
C5 0.017(2) 0.0116(19) 0.020(2) 0.0065(16) 0.0099(19) 0.0018(18)
C6 0.017(3) 0.018(2) 0.015(2) 0.0038(16) 0.0082(18) 0.0063(19)
C7 0.016(2) 0.018(2) 0.0127(19) 0.0049(16) 0.0003(18) 0.0084(18)
C8 0.018(3) 0.0111(19) 0.018(2) 0.0025(16) 0.0063(18) -0.0021(18)
C9 0.017(3) 0.034(3) 0.024(2) -0.0020(19) 0.002(2) 0.010(2)
C10 0.024(3) 0.015(2) 0.016(2) -0.0005(16) 0.0000(19) 0.0063(19)
C11 0.023(3) 0.029(2) 0.037(3) 0.011(2) 0.006(2) 0.003(2)
C12 0.025(3) 0.010(2) 0.028(2) 0.0003(17) 0.008(2) -0.0017(19)

loop_
_atom_type_symbol
_atom_type_description
_atom_type_scat_dispersion_real
_atom_type_scat_dispersion_imag
_atom_type_scat_source
C C 0.0033 0.0016 'International Tables Vol C Tables 4.2.6.8 and 6.1.1.4'
H H 0.0000 0.0000 'International Tables Vol C Tables 4.2.6.8 and 6.1.1.4'
B B 0.0013 0.0007 'International Tables Vol C Tables 4.2.6.8 and 6.1.1.4'
S S 0.1246 0.1234 'International Tables Vol C Tables 4.2.6.8 and 6.1.1.4'
Br Br -0.2901 2.4595 'International Tables Vol C Tables 4.2.6.8 and 6.1.1.4'

loop_
_geom_angle_atom_site_label_1
_geom_angle_atom_site_label_2
_geom_angle_atom_site_label_3
_geom_angle
C1 S1 C7 100.47(15)
C1 S1 B2 106.72(18)
C7 S1 B2 108.75(18)
C2 S2 B1 94.75(17)
C3 S3 B1 94.91(17)
C4 S4 C8 102.67(17)
C4 S4 B3 103.53(17)
C8 S4 B3 110.09(18)
S3 B1 S2 115.5(2)
S3 B1 Br1 122.8(2)
S2 B1 Br1 121.7(2)
S1 B2 Br3 103.82(19)
S1 B2 Br4 110.9(2)
Br3 B2 Br4 113.3(2)
S1 B2 Br2 104.7(2)
Br3 B2 Br2 111.3(2)
Br4 B2 Br2 112.0(2)
Br7 B3 Br5 113.7(2)
Br7 B3 Br6 112.7(2)
Br5 B3 Br6 110.6(2)
Br7 B3 S4 110.6(2)
Br5 B3 S4 103.36(19)
Br6 B3 S4 105.2(2)
C6 C1 C2 120.3(3)
C6 C1 S1 122.2(3)
C2 C1 S1 117.3(3)
C1 C2 C3 119.5(3)
C1 C2 S2 122.8(2)
C3 C2 S2 117.8(3)
C4 C3 C2 119.5(3)
C4 C3 S3 123.5(3)
C2 C3 S3 117.1(3)
C5 C4 C3 120.1(3)
C5 C4 S4 121.8(3)
C3 C4 S4 118.0(3)
C6 C5 C4 120.4(3)
C6 C5 H5 119.8
C4 C5 H5 119.8
C1 C6 C5 120.1(3)
C1 C6 H6 119.9
C5 C6 H6 119.9
C9 C7 C10 112.5(3)
C9 C7 S1 107.6(3)
C10 C7 S1 110.2(2)
C9 C7 H7 108.8
C10 C7 H7 108.8
S1 C7 H7 108.8
C11 C8 C12 112.5(3)
C11 C8 S4 107.1(3)
C12 C8 S4 109.5(3)
C11 C8 H8 109.2
C12 C8 H8 109.2
S4 C8 H8 109.2
C7 C9 H9A 109.5
C7 C9 H9B 109.5
H9A C9 H9B 109.5
C7 C9 H9C 109.5
H9A C9 H9C 109.5
H9B C9 H9C 109.5
C7 C10 H10A 109.5
C7 C10 H10B 109.5
H10A C10 H10B 109.5
C7 C10 H10C 109.5
H10A C10 H10C 109.5
H10B C10 H10C 109.5
C8 C11 H11A 109.5
C8 C11 H11B 109.5
H11A C11 H11B 109.5
C8 C11 H11C 109.5
H11A C11 H11C 109.5
H11B C11 H11C 109.5
C8 C12 H12A 109.5
C8 C12 H12B 109.5
H12A C12 H12B 109.5
C8 C12 H12C 109.5
H12A C12 H12C 109.5
H12B C12 H12C 109.5

loop_
_geom_bond_atom_site_label_1
_geom_bond_atom_site_label_2
_geom_bond_distance
Br1 B1 1.902(4)
Br2 B2 1.988(4)
Br3 B2 1.984(4)
Br4 B2 1.987(4)
Br5 B3 1.991(5)
Br6 B3 1.995(4)
Br7 B3 1.962(5)
S1 C1 1.792(3)
S1 C7 1.846(4)
S1 B2 1.984(5)
S2 C2 1.746(4)
S2 B1 1.787(4)
S3 C3 1.756(4)
S3 B1 1.779(4)
S4 C4 1.790(3)
S4 C8 1.850(4)
S4 B3 2.004(5)
C1 C6 1.381(5)
C1 C2 1.398(5)
C2 C3 1.404(4)
C3 C4 1.395(5)
C4 C5 1.386(5)
C5 C6 1.384(4)
C5 H5 0.9500
C6 H6 0.9500
C7 C9 1.514(5)
C7 C10 1.516(4)
C7 H7 1.0000
C8 C11 1.513(5)
C8 C12 1.516(4)
C8 H8 1.0000
C9 H9A 0.9800
C9 H9B 0.9800
C9 H9C 0.9800
C10 H10A 0.9800
C10 H10B 0.9800
C10 H10C 0.9800
C11 H11A 0.9800
C11 H11B 0.9800
C11 H11C 0.9800
C12 H12A 0.9800
C12 H12B 0.9800
C12 H12C 0.9800

loop_
_geom_torsion_atom_site_label_1
_geom_torsion_atom_site_label_2
_geom_torsion_atom_site_label_3
_geom_torsion_atom_site_label_4
_geom_torsion
C3 S3 B1 S2 -1.0(3)
C3 S3 B1 Br1 179.1(3)
C2 S2 B1 S3 1.2(3)
C2 S2 B1 Br1 -178.9(3)
C7 S1 C1 C6 58.3(4)
B2 S1 C1 C6 -55.1(4)
C7 S1 C1 C2 -117.1(3)
B2 S1 C1 C2 129.5(3)
C6 C1 C2 C3 -1.3(6)
S1 C1 C2 C3 174.2(3)
C6 C1 C2 S2 179.1(3)
S1 C1 C2 S2 -5.4(4)
B1 S2 C2 C1 178.6(3)
B1 S2 C2 C3 -1.0(3)
C1 C2 C3 C4 0.1(5)
S2 C2 C3 C4 179.7(3)
C1 C2 C3 S3 -179.2(3)
S2 C2 C3 S3 0.4(4)
B1 S3 C3 C4 -178.9(3)
B1 S3 C3 C2 0.4(3)
C2 C3 C4 C5 1.4(6)
S3 C3 C4 C5 -179.4(3)
C2 C3 C4 S4 -175.8(3)
S3 C3 C4 S4 3.5(5)
C8 S4 C4 C5 43.4(4)
B3 S4 C4 C5 -71.2(4)
C8 S4 C4 C3 -139.5(3)
B3 S4 C4 C3 106.0(3)
C3 C4 C5 C6 -1.8(6)
S4 C4 C5 C6 175.3(3)
C2 C1 C6 C5 1.0(6)
S1 C1 C6 C5 -174.3(3)
C4 C5 C6 C1 0.6(6)
C1 S1 C7 C9 62.3(3)
B2 S1 C7 C9 174.1(3)
C1 S1 C7 C10 -174.7(3)
B2 S1 C7 C10 -62.9(3)
C4 S4 C8 C11 66.4(3)
B3 S4 C8 C11 176.1(2)
C4 S4 C8 C12 -171.3(3)
B3 S4 C8 C12 -61.6(3)
